data_2022235
loop_
_publ_author_name
'Cong, Nguyen Tien'
'Trang, Huynh Thi Xuan'
'Dung, Pham Duc'
'Phuong, Tran Hoang'
'Trung, Vu Quoc'
'Dat, Nguyen Dang'
'Anh, Dang Thi Tuyet'
'Tuyen, Nguyen Van'
'Van Meervelt, Luc'

_publ_section_title
;
 Synthesis, structure and <i>in vitro</i> cytotoxicity testing of some
 2-aroylbenzofuran-3-ols
;
_journal_coeditor_code SK3753
_journal_issue 9
_journal_name_full 'Acta Crystallographica Section C'
_journal_page_first
;
;
_journal_paper_doi 10.1107/S2053229620011018
_journal_volume 76
_journal_year 2020
_chemical_formula_iupac 'C15 H8 Br2 O3'
_chemical_formula_moiety 'C15 H8 Br2 O3'
_chemical_formula_sum 'C15 H8 Br2 O3'
_chemical_formula_weight 396.03
_chemical_name_systematic
;
(5-Bromo-3-hydroxybenzofuran-2-yl)(4-bromophenyl)methanone
;
_space_group_crystal_system triclinic
_space_group_IT_number 2
_space_group_name_Hall '-P 1'
_space_group_name_H-M_alt 'P -1'
_atom_sites_solution_hydrogens mixed
_audit_creation_method
;
Olex2 1.2
(compiled 2018.05.29 svn.r3510 for OlexSys, GUI svn.r5506)
;
_cell_angle_alpha 92.230(5)
_cell_angle_beta 103.091(5)
_cell_angle_gamma 101.219(6)
_cell_formula_units_Z 2
_cell_length_a 7.0725(4)
_cell_length_b 7.0884(5)
_cell_length_c 14.6069(8)
_cell_measurement_reflns_used 3969
_cell_measurement_temperature 294(2)
_cell_measurement_theta_max 25.0150
_cell_measurement_theta_min 2.8510
_cell_volume 696.98(8)
_computing_cell_refinement
;
CrysAlis PRO (Rigaku OD, 2018)
;
_computing_data_collection
;
CrysAlis PRO (Rigaku OD, 2018)
;
_computing_data_reduction
;
CrysAlis PRO (Rigaku OD, 2018)
;
_computing_molecular_graphics
;
OLEX2 (Dolomanov <i>et al.</i>,  2009)
;
_computing_publication_material
;
OLEX2 (Dolomanov <i>et al.</i>,  2009)
;
_computing_structure_refinement
;
SHELXL2016 (Sheldrick, 2015b)
;
_computing_structure_solution
;
SHELXT (Sheldrick, 2015a)
;
_diffrn_ambient_temperature 294.15
_diffrn_detector 'CCD plate'
_diffrn_detector_area_resol_mean 15.9631
_diffrn_measured_fraction_theta_full 0.998
_diffrn_measured_fraction_theta_max 0.998
_diffrn_measurement_device 'four-circle diffractometer'
_diffrn_measurement_device_type 'Rigaku OD SuperNova Single source diffractometer with an Eos detector'
_diffrn_measurement_method '\w scans'
_diffrn_radiation_monochromator mirror
_diffrn_radiation_probe x-ray
_diffrn_radiation_type MoK\a
_diffrn_radiation_wavelength 0.71073
_diffrn_reflns_av_R_equivalents 0.0456
_diffrn_reflns_av_unetI/netI 0.0416
_diffrn_reflns_limit_h_max 8
_diffrn_reflns_limit_h_min -8
_diffrn_reflns_limit_k_max 8
_diffrn_reflns_limit_k_min -8
_diffrn_reflns_limit_l_max 18
_diffrn_reflns_limit_l_min -18
_diffrn_reflns_number 14183
_diffrn_reflns_theta_full 25.242
_diffrn_reflns_theta_max 26.357
_diffrn_reflns_theta_min 2.874
_diffrn_source 'micro-focus sealed X-ray tube'
_exptl_absorpt_coefficient_mu 5.818
_exptl_absorpt_correction_T_max 1.00000
_exptl_absorpt_correction_T_min 0.52317
_exptl_absorpt_correction_type multi-scan
_exptl_absorpt_process_details
;
(CrysAlis PRO; Rigaku OD, 2018)
;
_exptl_crystal_colour yellow
_exptl_crystal_density_diffrn 1.887
_exptl_crystal_description plate
_exptl_crystal_F_000 384
_exptl_crystal_size_max 0.35
_exptl_crystal_size_mid 0.15
_exptl_crystal_size_min 0.05
_refine_diff_density_max 0.444
_refine_diff_density_min -0.400
_refine_ls_extinction_method none
_refine_ls_goodness_of_fit_ref 1.035
_refine_ls_hydrogen_treatment mixed
_refine_ls_matrix_type full
_refine_ls_number_parameters 185
_refine_ls_number_reflns 2840
_refine_ls_number_restraints 0
_refine_ls_restrained_S_all 1.035
_refine_ls_R_factor_all 0.0798
_refine_ls_R_factor_gt 0.0462
_refine_ls_shift/su_max 0.001
_refine_ls_shift/su_mean 0.000
_refine_ls_structure_factor_coef Fsqd
_refine_ls_weighting_details 'w=1/[\s^2^(Fo^2^)+(0.0415P)^2^+0.4345P] where P=(Fo^2^+2Fc^2^)/3'
_refine_ls_weighting_scheme calc
_refine_ls_wR_factor_gt 0.0959
_refine_ls_wR_factor_ref 0.1093
_reflns_number_gt 1867
_reflns_number_total 2840
_reflns_threshold_expression 'I > 2\s(I)'
_cod_data_source_file sk3753sup1.cif
_cod_data_source_block 4c
_cod_database_code 2022235
_shelx_space_group_comment
;
The symmetry employed for this shelxl refinement is uniquely defined
by the following loop, which should always be used as a source of
symmetry information in preference to the above space-group names.
They are only intended as comments.
;
_shelx_estimated_absorpt_t_min 0.235
_shelx_estimated_absorpt_t_max 0.760

loop_
_space_group_symop_operation_xyz
'x, y, z'
'-x, -y, -z'

loop_
_atom_site_type_symbol
_atom_site_label
_atom_site_fract_x
_atom_site_fract_y
_atom_site_fract_z
_atom_site_U_iso_or_equiv
_atom_site_adp_type
_atom_site_calc_flag
_atom_site_occupancy
_atom_site_disorder_assembly
_atom_site_disorder_group
O O1 0.2698(4) 0.5503(4) 0.38600(19) 0.0488(7) Uani d 1 . .
C C2 0.2236(6) 0.3699(6) 0.4205(3) 0.0451(10) Uani d 1 . .
C C3 0.1893(6) 0.2269(6) 0.3496(3) 0.0492(10) Uani d 1 . .
C C4 0.2133(6) 0.3147(6) 0.2657(3) 0.0467(10) Uani d 1 . .
C C5 0.1950(6) 0.2465(7) 0.1721(3) 0.0538(11) Uani d 1 . .
H H5 0.162112 0.115376 0.152601 0.065 Uiso calc 1 . .
C C6 0.2283(6) 0.3842(8) 0.1110(3) 0.0603(13) Uani d 1 . .
C C7 0.2745(7) 0.5815(8) 0.1380(3) 0.0644(13) Uani d 1 . .
H H7 0.294088 0.668302 0.093245 0.077 Uiso calc 1 . .
C C8 0.2919(7) 0.6517(7) 0.2302(3) 0.0583(12) Uani d 1 . .
H H8 0.322333 0.783073 0.249141 0.070 Uiso calc 1 . .
C C9 0.2605(6) 0.5113(6) 0.2925(3) 0.0470(10) Uani d 1 . .
C C10 0.2117(6) 0.3412(6) 0.5157(3) 0.0471(10) Uani d 1 . .
O O11 0.1679(5) 0.1689(4) 0.5325(2) 0.0672(9) Uani d 1 . .
C C12 0.2445(5) 0.4957(6) 0.5920(3) 0.0432(10) Uani d 1 . .
C C13 0.2243(6) 0.4393(7) 0.6802(3) 0.0528(11) Uani d 1 . .
H H13 0.190559 0.308580 0.688378 0.063 Uiso calc 1 . .
C C14 0.2529(6) 0.5720(7) 0.7550(3) 0.0562(12) Uani d 1 . .
H H14 0.239823 0.532483 0.813584 0.067 Uiso calc 1 . .
C C15 0.3015(6) 0.7652(7) 0.7422(3) 0.0516(11) Uani d 1 . .
C C16 0.3218(6) 0.8272(7) 0.6564(3) 0.0538(11) Uani d 1 . .
H H16 0.354165 0.958359 0.648961 0.065 Uiso calc 1 . .
C C17 0.2934(6) 0.6921(6) 0.5815(3) 0.0485(10) Uani d 1 . .
H H17 0.307233 0.732746 0.523116 0.058 Uiso calc 1 . .
Br Br18 0.34142(8) 0.94907(8) 0.84645(4) 0.0757(2) Uani d 1 . .
O O19 0.1385(5) 0.0365(5) 0.3552(3) 0.0671(9) Uani d 1 . .
Br Br20 0.20857(10) 0.30111(10) -0.01643(4) 0.0906(3) Uani d 1 . .
H H19 0.127(9) 0.030(8) 0.411(4) 0.10(2) Uiso d 1 . .

loop_
_atom_site_aniso_label
_atom_site_aniso_U_11
_atom_site_aniso_U_22
_atom_site_aniso_U_33
_atom_site_aniso_U_12
_atom_site_aniso_U_13
_atom_site_aniso_U_23
O1 0.0533(18) 0.0470(17) 0.0475(16) 0.0062(14) 0.0175(13) 0.0085(13)
C2 0.044(2) 0.044(3) 0.048(2) 0.008(2) 0.0135(19) 0.009(2)
C3 0.051(3) 0.048(3) 0.053(3) 0.011(2) 0.020(2) 0.010(2)
C4 0.038(2) 0.053(3) 0.052(3) 0.011(2) 0.0147(19) 0.009(2)
C5 0.051(3) 0.056(3) 0.055(3) 0.010(2) 0.015(2) 0.002(2)
C6 0.054(3) 0.084(4) 0.044(2) 0.016(3) 0.012(2) 0.006(3)
C7 0.064(3) 0.075(4) 0.056(3) 0.011(3) 0.019(2) 0.021(3)
C8 0.067(3) 0.057(3) 0.052(3) 0.007(2) 0.021(2) 0.014(2)
C9 0.040(2) 0.057(3) 0.046(2) 0.008(2) 0.0142(19) 0.007(2)
C10 0.045(3) 0.049(3) 0.048(2) 0.010(2) 0.0123(19) 0.013(2)
O11 0.099(3) 0.0453(19) 0.0565(19) 0.0070(18) 0.0227(17) 0.0145(15)
C12 0.036(2) 0.052(3) 0.043(2) 0.010(2) 0.0116(18) 0.013(2)
C13 0.056(3) 0.054(3) 0.053(3) 0.011(2) 0.018(2) 0.018(2)
C14 0.056(3) 0.069(3) 0.047(3) 0.011(2) 0.018(2) 0.014(2)
C15 0.046(3) 0.060(3) 0.049(3) 0.008(2) 0.013(2) 0.002(2)
C16 0.055(3) 0.047(3) 0.058(3) 0.006(2) 0.013(2) 0.008(2)
C17 0.050(3) 0.052(3) 0.044(2) 0.009(2) 0.0131(19) 0.011(2)
Br18 0.0838(4) 0.0774(4) 0.0631(3) 0.0050(3) 0.0248(3) -0.0112(3)
O19 0.102(3) 0.046(2) 0.059(2) 0.0128(18) 0.031(2) 0.0083(16)
Br20 0.1167(5) 0.1131(5) 0.0462(3) 0.0303(4) 0.0227(3) 0.0072(3)

loop_
_atom_type_symbol
_atom_type_description
_atom_type_scat_dispersion_real
_atom_type_scat_dispersion_imag
_atom_type_scat_source
C C 0.0033 0.0016 'International Tables Vol C Tables 4.2.6.8 and 6.1.1.4'
H H 0.0000 0.0000 'International Tables Vol C Tables 4.2.6.8 and 6.1.1.4'
Br Br -0.2901 2.4595 'International Tables Vol C Tables 4.2.6.8 and 6.1.1.4'
O O 0.0106 0.0060 'International Tables Vol C Tables 4.2.6.8 and 6.1.1.4'

loop_
_geom_angle_atom_site_label_1
_geom_angle_atom_site_label_2
_geom_angle_atom_site_label_3
_geom_angle_site_symmetry_1
_geom_angle_site_symmetry_3
_geom_angle
_geom_angle_publ_flag
C9 O1 C2 . . 105.3(3) ?
O1 C2 C10 . . 124.7(4) ?
C3 C2 O1 . . 109.8(3) ?
C3 C2 C10 . . 125.5(4) ?
C2 C3 C4 . . 108.2(4) ?
O19 C3 C2 . . 127.2(4) ?
O19 C3 C4 . . 124.6(4) ?
C5 C4 C3 . . 135.0(4) ?
C9 C4 C3 . . 104.4(4) ?
C9 C4 C5 . . 120.6(4) ?
C6 C5 C4 . . 116.2(4) ?
C5 C6 C7 . . 123.1(4) ?
C5 C6 Br20 . . 118.2(4) ?
C7 C6 Br20 . . 118.7(4) ?
C8 C7 C6 . . 121.5(4) ?
C7 C8 C9 . . 115.2(5) ?
O1 C9 C4 . . 112.3(3) ?
O1 C9 C8 . . 124.3(4) ?
C4 C9 C8 . . 123.4(4) ?
C2 C10 C12 . . 125.6(4) ?
O11 C10 C2 . . 114.9(4) ?
O11 C10 C12 . . 119.5(4) ?
C13 C12 C10 . . 117.3(4) ?
C17 C12 C10 . . 124.5(3) ?
C17 C12 C13 . . 118.2(4) ?
C14 C13 C12 . . 121.3(4) ?
C13 C14 C15 . . 119.0(4) ?
C14 C15 Br18 . . 118.7(3) ?
C16 C15 C14 . . 121.6(4) ?
C16 C15 Br18 . . 119.6(3) ?
C15 C16 C17 . . 119.0(4) ?
C16 C17 C12 . . 120.8(4) ?

loop_
_geom_bond_atom_site_label_1
_geom_bond_atom_site_label_2
_geom_bond_site_symmetry_2
_geom_bond_distance
_geom_bond_publ_flag
O1 C2 . 1.399(5) ?
O1 C9 . 1.368(5) ?
C2 C3 . 1.367(6) ?
C2 C10 . 1.432(5) ?
C3 C4 . 1.425(5) ?
C3 O19 . 1.338(5) ?
C4 C5 . 1.400(6) ?
C4 C9 . 1.387(6) ?
C5 C6 . 1.370(6) ?
C6 C7 . 1.393(7) ?
C6 Br20 . 1.896(4) ?
C7 C8 . 1.387(6) ?
C8 C9 . 1.394(6) ?
C10 O11 . 1.248(5) ?
C10 C12 . 1.478(6) ?
C12 C13 . 1.394(5) ?
C12 C17 . 1.391(6) ?
C13 C14 . 1.365(6) ?
C14 C15 . 1.376(6) ?
C15 C16 . 1.372(6) ?
C15 Br18 . 1.899(4) ?
C16 C17 . 1.379(6) ?

loop_
_geom_hbond_atom_site_label_D
_geom_hbond_atom_site_label_H
_geom_hbond_atom_site_label_A
_geom_hbond_site_symmetry_D
_geom_hbond_site_symmetry_H
_geom_hbond_site_symmetry_A
_geom_hbond_distance_DH
_geom_hbond_distance_HA
_geom_hbond_distance_DA
_geom_hbond_angle_DHA
_geom_hbond_publ_flag
O19 H19 O11 1_555 1_555 1_555 0.84(6) 1.93(6) 2.669(5) 146(5) yes
C17 H17 O1 1_555 1_555 1_555 0.93 2.28 2.948(5) 129 yes
O19 H19 O11 1_555 1_555 2_556 0.84(6) 2.60(6) 3.174(5) 127 yes
C14 H14 Br20 1_555 1_555 1_556 0.93 3.05 3.959(5) 165 yes
C16 H16 O11 1_555 1_555 1_565 0.93 2.61 3.287(6) 130 yes

loop_
_geom_torsion_atom_site_label_1
_geom_torsion_atom_site_label_2
_geom_torsion_atom_site_label_3
_geom_torsion_atom_site_label_4
_geom_torsion_site_symmetry_1
_geom_torsion_site_symmetry_2
_geom_torsion_site_symmetry_3
_geom_torsion_site_symmetry_4
_geom_torsion
_geom_torsion_publ_flag
O1 C2 C3 C4 . . . . 0.0(5) ?
O1 C2 C3 O19 . . . . -179.0(4) ?
O1 C2 C10 O11 . . . . 179.8(4) ?
O1 C2 C10 C12 . . . . 0.5(6) ?
C2 O1 C9 C4 . . . . -0.8(4) ?
C2 O1 C9 C8 . . . . 178.3(4) ?
C2 C3 C4 C5 . . . . -178.7(4) ?
C2 C3 C4 C9 . . . . -0.4(4) ?
C2 C10 C12 C13 . . . . 179.3(4) ?
C2 C10 C12 C17 . . . . -0.6(6) ?
C3 C2 C10 O11 . . . . 0.7(6) ?
C3 C2 C10 C12 . . . . -178.6(4) ?
C3 C4 C5 C6 . . . . 178.7(4) ?
C3 C4 C9 O1 . . . . 0.8(4) ?
C3 C4 C9 C8 . . . . -178.4(4) ?
C4 C5 C6 C7 . . . . -1.1(6) ?
C4 C5 C6 Br20 . . . . 179.3(3) ?
C5 C4 C9 O1 . . . . 179.4(3) ?
C5 C4 C9 C8 . . . . 0.2(6) ?
C5 C6 C7 C8 . . . . 0.7(7) ?
C6 C7 C8 C9 . . . . 0.2(7) ?
C7 C8 C9 O1 . . . . -179.7(4) ?
C7 C8 C9 C4 . . . . -0.6(6) ?
C9 O1 C2 C3 . . . . 0.5(4) ?
C9 O1 C2 C10 . . . . -178.7(4) ?
C9 C4 C5 C6 . . . . 0.6(6) ?
C10 C2 C3 C4 . . . . 179.2(4) ?
C10 C2 C3 O19 . . . . 0.2(7) ?
C10 C12 C13 C14 . . . . 179.6(4) ?
C10 C12 C17 C16 . . . . -179.9(4) ?
O11 C10 C12 C13 . . . . 0.0(6) ?
O11 C10 C12 C17 . . . . -179.9(4) ?
C12 C13 C14 C15 . . . . 0.4(6) ?
C13 C12 C17 C16 . . . . 0.2(6) ?
C13 C14 C15 C16 . . . . 0.0(6) ?
C13 C14 C15 Br18 . . . . -179.9(3) ?
C14 C15 C16 C17 . . . . -0.3(6) ?
C15 C16 C17 C12 . . . . 0.2(6) ?
C17 C12 C13 C14 . . . . -0.5(6) ?
Br18 C15 C16 C17 . . . . 179.7(3) ?
O19 C3 C4 C5 . . . . 0.3(7) ?
O19 C3 C4 C9 . . . . 178.6(4) ?
Br20 C6 C7 C8 . . . . -179.7(3) ?

_cod_database_fobs_code 2022235
